data_1556879
loop_
_publ_author_name
'Xie, Jiaze'
'Boyn, Jan-Niklas'
'Filatov, Alexander S.'
'McNeece, Andrew J.'
'Mazziotti, David A.'
'Anderson, John S.'

_publ_section_title
;
 Redox, transmetalation, and stacking properties of
 tetrathiafulvalene-2,3,6,7-tetrathiolate bridged tin, nickel, and
 palladium compounds
;
_journal_issue 4
_journal_name_full 'Chemical Science'
_journal_page_first 1066
_journal_page_last 1078
_journal_paper_doi 10.1039/C9SC04381K
_journal_volume 11
_journal_year 2020
_chemical_formula_moiety 'C58 H48 Ni2 P4 S8, 2(C32 H12 B F24)'
_chemical_formula_sum 'C122 H72 B2 F48 Ni2 P4 S8'
_chemical_formula_weight 2969.19
_space_group_crystal_system monoclinic
_space_group_IT_number 15
_space_group_name_Hall '-C 2yc'
_space_group_name_H-M_alt 'C 1 2/c 1'
_atom_sites_solution_hydrogens mixed
_atom_sites_solution_primary dual
_atom_sites_solution_secondary difmap
_audit_creation_date 2019-08-02
_audit_creation_method
;
Olex2 1.2
(compiled 2018.05.29 svn.r3508 for OlexSys, GUI svn.r5506)
;
_audit_update_record
;
2019-08-29 deposited with the CCDC.	2019-12-04 downloaded from the CCDC.
;
_cell_angle_alpha 90
_cell_angle_beta 107.903(2)
_cell_angle_gamma 90
_cell_formula_units_Z 4
_cell_length_a 40.752(3)
_cell_length_b 18.9850(12)
_cell_length_c 17.7197(11)
_cell_measurement_reflns_used 9602
_cell_measurement_temperature 100(2)
_cell_measurement_theta_max 25.40
_cell_measurement_theta_min 2.39
_cell_volume 13045.5(15)
_computing_cell_refinement 'SAINT V.8.35A (Bruker AXS Inc., 2013)'
_computing_data_collection 'APEX3 v.2015.9-0 (Bruker AXS Inc., 2015)'
_computing_data_reduction 'SAINT V.8.35A (Bruker AXS Inc., 2013)'
_computing_molecular_graphics
;
OLEX2: a complete structure solution, refinement and analysis program 
Dolomanov et al., 2009

Mercury: visualization and analysis of crystal structures
Macrae, et al., 2006

O. V. Dolomanov, L. J. Bourhis, R. J. Gildea, J. A. K. Howard and H. Puschmann.
J. Appl. Cryst. (2009). 42, 339-341;

C. F. Macrae, P. R. Edgington, P. McCabe, E. Pidcock, G. P. Shields, R. Taylor,
M. Towler and J. van de Streek, J. Appl. Cryst. (2006). 39, 453-457.
;
_computing_publication_material
;
 APEX3 v.2015.5-2 (Bruker AXS Inc., 2015)
 OLEX2 (Dolomanov et al., 2009)
;
_computing_structure_refinement 'XL-2018/3 (Sheldrick, 2015b)'
_computing_structure_solution 'XT 2018/2 (Sheldrick, 2015a)'
_diffrn_ambient_temperature 100(2)
_diffrn_detector 'Bruker PHOTON 100'
_diffrn_detector_area_resol_mean 10.4167
_diffrn_detector_type CMOS
_diffrn_measured_fraction_theta_full 0.999
_diffrn_measured_fraction_theta_max 0.997
_diffrn_measurement_device_type 'Bruker D8 Venture'
_diffrn_measurement_method 'omega and phi scans'
_diffrn_radiation_monochromator mirrors
_diffrn_radiation_type MoK\a
_diffrn_radiation_wavelength 0.71073
_diffrn_reflns_av_R_equivalents 0.0661
_diffrn_reflns_av_unetI/netI 0.0320
_diffrn_reflns_Laue_measured_fraction_full 0.999
_diffrn_reflns_Laue_measured_fraction_max 0.997
_diffrn_reflns_limit_h_max 49
_diffrn_reflns_limit_h_min -49
_diffrn_reflns_limit_k_max 23
_diffrn_reflns_limit_k_min -23
_diffrn_reflns_limit_l_max 21
_diffrn_reflns_limit_l_min -21
_diffrn_reflns_number 166738
_diffrn_reflns_point_group_measured_fraction_full 0.999
_diffrn_reflns_point_group_measured_fraction_max 0.997
_diffrn_reflns_theta_full 25.242
_diffrn_reflns_theta_max 25.797
_diffrn_reflns_theta_min 2.101
_diffrn_source 'micro-focus X-ray tube'
_diffrn_source_type 'INCOATEC ImuS'
_diffrn_standards_number 0
_exptl_absorpt_coefficient_mu 0.582
_exptl_absorpt_correction_T_max 0.7453
_exptl_absorpt_correction_T_min 0.6556
_exptl_absorpt_correction_type multi-scan
_exptl_absorpt_process_details
;
SADABS-2016/2 (Bruker,2016/2) was used for absorption correction. 
wR2(int) was 0.0872 before and 0.0564 after correction. 
The Ratio of minimum to maximum transmission is 0.8796.
;
_exptl_crystal_colour violet
_exptl_crystal_colour_primary violet
_exptl_crystal_density_diffrn 1.512
_exptl_crystal_description plate
_exptl_crystal_F_000 5960
_exptl_crystal_size_max 0.25
_exptl_crystal_size_mid 0.23
_exptl_crystal_size_min 0.02
_refine_diff_density_max 0.626
_refine_diff_density_min -0.538
_refine_diff_density_rms 0.065
_refine_ls_extinction_method none
_refine_ls_goodness_of_fit_ref 1.013
_refine_ls_hydrogen_treatment mixed
_refine_ls_matrix_type full
_refine_ls_number_parameters 906
_refine_ls_number_reflns 12520
_refine_ls_number_restraints 381
_refine_ls_restrained_S_all 1.074
_refine_ls_R_factor_all 0.0617
_refine_ls_R_factor_gt 0.0420
_refine_ls_shift/su_max 0.002
_refine_ls_shift/su_mean 0.000
_refine_ls_structure_factor_coef Fsqd
_refine_ls_weighting_details 'w=1/[\s^2^(Fo^2^)+(0.0408P)^2^+37.4038P] where P=(Fo^2^+2Fc^2^)/3'
_refine_ls_weighting_scheme calc
_refine_ls_wR_factor_gt 0.0906
_refine_ls_wR_factor_ref 0.0987
_reflns_Friedel_coverage 0.000
_reflns_number_gt 9783
_reflns_number_total 12520
_reflns_threshold_expression 'I > 2\s(I)'
_cod_data_source_file c9sc04381k2.cif
_cod_data_source_block mo_0783_jiaze_0m
_cod_depositor_comments
;Adding full bibliography for 1556876--1556883.cif.

 Adding full bibliography for 1556876--1556883.cif.
;
_cod_original_cell_volume 13045.5(14)
_cod_database_code 1556879
_shelx_shelxl_version_number 2018/3
_shelx_space_group_comment
;
The symmetry employed for this shelxl refinement is uniquely defined
by the following loop, which should always be used as a source of
symmetry information in preference to the above space-group names.
They are only intended as comments.
;
_shelx_estimated_absorpt_t_max 0.988
_shelx_estimated_absorpt_t_min 0.868
_olex2_refinement_description
;
1. Fixed Uiso
 At 1.2 times of:
  All C(H) groups, All C(H,H) groups
2. Restrained distances
 F3-C44
 1.34 with sigma of 0.02
 F1-C44
 1.34 with sigma of 0.02
 F2A-C44
 1.34 with sigma of 0.02
 F21-C61
 1.34 with sigma of 0.02
 F11-C53
 1.34 with sigma of 0.02
 F10-C53
 1.34 with sigma of 0.005
 F1A-C44 \\sim F1-C44 \\sim F2-C44 \\sim F2A-C44 \\sim F3-C44 \\sim F3A-C44
 with sigma of 0.02
 F19A-C61 \\sim F19-C61 \\sim F20A-C61 \\sim F20-C61 \\sim F21A-C61 \\sim
F21-C61
 with sigma of 0.02
 F12A-C53 \\sim F12-C53 \\sim F10A-C53 \\sim F10-C53 \\sim F11A-C53 \\sim
F11-C53
 with sigma of 0.01
3. Uiso/Uaniso restraints and constraints
F1 \\sim F2 \\sim F3 \\sim F2A \\sim F3A \\sim F1A \\sim C44: within 2A with
sigma of 0.04 and sigma for terminal atoms of 0.08
F19 \\sim F20 \\sim F21 \\sim F19A \\sim F20A \\sim F21A \\sim C61: within 2A
with sigma of 0.04 and sigma for terminal atoms of 0.08
C53 \\sim F10 \\sim F11 \\sim F12 \\sim F10A \\sim F11A \\sim F12A: within 2A
with sigma of 0.04 and sigma for terminal atoms of 0.08
Uanis(F10) \\sim Ueq: with sigma of 0.001 and sigma for terminal atoms of 0.005
Uanis(F2A) = Uanis(F3)
Uanis(F10A) = Uanis(F11)
Uanis(F12) = Uanis(F11A)
Uanis(F12A) = Uanis(F10)
4. Rigid body (RIGU) restrains
 F1, F2, F3, F2A, F3A, F1A, C44
 with sigma for 1-2 distances of 0.004 and sigma for 1-3 distances of 0.004
 F21A, F19, F20, F21, F19A, F20A, C61
 with sigma for 1-2 distances of 0.004 and sigma for 1-3 distances of 0.004
 C53, F10, F11, F12, F10A, F11A, F12A
 with sigma for 1-2 distances of 0.004 and sigma for 1-3 distances of 0.004
5. Others
 Sof(F1A)=Sof(F2A)=Sof(F3A)=1-FVAR(1)
 Sof(F1)=Sof(F2)=Sof(F3)=FVAR(1)
 Sof(F19A)=Sof(F20A)=Sof(F21A)=1-FVAR(2)
 Sof(F19)=Sof(F20)=Sof(F21)=FVAR(2)
 Sof(F10A)=Sof(F11A)=Sof(F12A)=1-FVAR(3)
 Sof(F10)=Sof(F11)=Sof(F12)=FVAR(3)
6.a Secondary CH2 refined with riding coordinates:
 C10(H10A,H10B), C11(H11A,H11B)
6.b Aromatic/amide H refined with riding coordinates:
 C4(H4), C5(H5), C6(H6), C8(H8), C9(H9), C13(H13), C14(H14), C15(H15),
 C16(H16), C17(H17), C19(H19), C20(H20), C21(H21), C22(H22), C25(H25), C27(H27),
  C28(H28), C29(H29), C32(H32), C34(H34), C36(H36), C39(H39), C41(H41),
 C43(H43), C47(H47), C49(H49), C51(H51), C55(H55), C57(H57), C59(H59)
;
_olex2_submission_special_instructions 'No special instructions were received'

loop_
_space_group_symop_operation_xyz
'x, y, z'
'-x, y, -z+1/2'
'x+1/2, y+1/2, z'
'-x+1/2, y+1/2, -z+1/2'
'-x, -y, -z'
'x, -y, z-1/2'
'-x+1/2, -y+1/2, -z'
'x+1/2, -y+1/2, z-1/2'

loop_
_atom_site_label
_atom_site_type_symbol
_atom_site_fract_x
_atom_site_fract_y
_atom_site_fract_z
_atom_site_U_iso_or_equiv
_atom_site_adp_type
_atom_site_occupancy
_atom_site_site_symmetry_order
_atom_site_calc_flag
_atom_site_refinement_flags_posn
_atom_site_refinement_flags_adp
_atom_site_refinement_flags_occupancy
_atom_site_disorder_assembly
_atom_site_disorder_group
Ni1 Ni 0.59326(2) 0.65896(2) 0.28563(2) 0.01637(8) Uani 1 1 d . . . . .
S1 S 0.54259(2) 0.61197(3) 0.26170(3) 0.01718(14) Uani 1 1 d . . . . .
S2 S 0.60129(2) 0.61729(4) 0.17808(4) 0.02283(15) Uani 1 1 d . . . . .
S3 S 0.55136(2) 0.54487(4) 0.03883(4) 0.02166(15) Uani 1 1 d . . . . .
S4 S 0.49880(2) 0.53534(3) 0.11573(3) 0.01492(13) Uani 1 1 d . . . . .
P1 P 0.59237(2) 0.69417(4) 0.40175(4) 0.01878(15) Uani 1 1 d . . . . .
P2 P 0.63935(2) 0.72303(4) 0.30559(4) 0.01909(15) Uani 1 1 d . . . . .
C1 C 0.51080(6) 0.51734(13) 0.03376(14) 0.0157(5) Uani 1 1 d . . . . .
C2 C 0.56182(6) 0.58012(13) 0.13286(14) 0.0175(5) Uani 1 1 d . . . . .
C3 C 0.53654(6) 0.57636(12) 0.16959(13) 0.0146(5) Uani 1 1 d . . . . .
C4 C 0.48797(7) 0.75276(16) 0.43211(17) 0.0307(7) Uani 1 1 d . . . . .
H4 H 0.466287 0.765337 0.437778 0.037 Uiso 1 1 calc R . . . .
C5 C 0.50938(7) 0.70727(15) 0.48540(17) 0.0277(6) Uani 1 1 d . . . . .
H5 H 0.502470 0.688694 0.527944 0.033 Uiso 1 1 calc R . . . .
C6 C 0.54098(7) 0.68843(14) 0.47734(16) 0.0235(6) Uani 1 1 d . . . . .
H6 H 0.555650 0.656872 0.514185 0.028 Uiso 1 1 calc R . . . .
C7 C 0.55121(6) 0.71573(14) 0.41526(15) 0.0204(6) Uani 1 1 d . . . . .
C8 C 0.52933(7) 0.76155(16) 0.36142(16) 0.0291(7) Uani 1 1 d . . . . .
H8 H 0.535983 0.780031 0.318481 0.035 Uiso 1 1 calc R . . . .
C9 C 0.49796(8) 0.78017(17) 0.37035(17) 0.0348(7) Uani 1 1 d . . . . .
H9 H 0.483221 0.811922 0.333921 0.042 Uiso 1 1 calc R . . . .
C10 C 0.61891(7) 0.77356(15) 0.42780(16) 0.0261(6) Uani 1 1 d . . . . .
H10A H 0.606622 0.814567 0.397461 0.031 Uiso 1 1 calc R . . . .
H10B H 0.624387 0.783787 0.485129 0.031 Uiso 1 1 calc R . . . .
C11 C 0.65191(7) 0.75851(15) 0.40667(16) 0.0267(6) Uani 1 1 d . . . . .
H11A H 0.666357 0.723974 0.444305 0.032 Uiso 1 1 calc R . . . .
H11B H 0.665367 0.802394 0.409612 0.032 Uiso 1 1 calc R . . . .
C12 C 0.61280(6) 0.62996(15) 0.47715(15) 0.0218(6) Uani 1 1 d . . . . .
C13 C 0.61543(9) 0.56073(17) 0.45541(18) 0.0372(8) Uani 1 1 d . . . . .
H13 H 0.606380 0.547260 0.401332 0.045 Uiso 1 1 calc R . . . .
C14 C 0.63117(10) 0.5111(2) 0.5119(2) 0.0508(9) Uani 1 1 d . . . . .
H14 H 0.632685 0.463482 0.496732 0.061 Uiso 1 1 calc R . . . .
C15 C 0.64469(8) 0.5305(2) 0.5905(2) 0.0444(9) Uani 1 1 d . . . . .
H15 H 0.655910 0.496526 0.629241 0.053 Uiso 1 1 calc R . . . .
C16 C 0.64187(8) 0.5990(2) 0.61256(18) 0.0424(8) Uani 1 1 d . . . . .
H16 H 0.650769 0.612049 0.666796 0.051 Uiso 1 1 calc R . . . .
C17 C 0.62632(8) 0.64870(18) 0.55688(17) 0.0349(7) Uani 1 1 d . . . . .
H17 H 0.624749 0.696085 0.572659 0.042 Uiso 1 1 calc R . . . .
C18 C 0.63121(7) 0.80048(13) 0.24282(15) 0.0210(6) Uani 1 1 d . . . . .
C19 C 0.59866(7) 0.81320(15) 0.19178(17) 0.0282(6) Uani 1 1 d . . . . .
H19 H 0.580686 0.780174 0.187757 0.034 Uiso 1 1 calc R . . . .
C20 C 0.59206(8) 0.87363(16) 0.1465(2) 0.0387(8) Uani 1 1 d . . . . .
H20 H 0.569445 0.882715 0.112373 0.046 Uiso 1 1 calc R . . . .
C21 C 0.61828(8) 0.92100(16) 0.1508(2) 0.0391(8) Uani 1 1 d . . . . .
H21 H 0.613771 0.962235 0.118909 0.047 Uiso 1 1 calc R . . . .
C22 C 0.65085(8) 0.90862(15) 0.2011(2) 0.0365(7) Uani 1 1 d . . . . .
H22 H 0.668835 0.941276 0.203780 0.044 Uiso 1 1 calc R . . . .
C23 C 0.65756(8) 0.84878(15) 0.24775(19) 0.0298(7) Uani 1 1 d . . . . .
H23 H 0.6805(8) 0.8399(16) 0.2822(18) 0.035(8) Uiso 1 1 d . . . . .
C24 C 0.67680(6) 0.67942(13) 0.29375(15) 0.0191(5) Uani 1 1 d . . . . .
C25 C 0.69512(7) 0.63298(14) 0.35233(15) 0.0232(6) Uani 1 1 d . . . . .
H25 H 0.688836 0.627013 0.399301 0.028 Uiso 1 1 calc R . . . .
C26 C 0.72246(7) 0.59563(15) 0.34196(17) 0.0261(6) Uani 1 1 d . . . . .
H26 H 0.7342(8) 0.5645(16) 0.3813(18) 0.032(8) Uiso 1 1 d . . . . .
C27 C 0.73162(7) 0.60333(15) 0.27375(17) 0.0269(6) Uani 1 1 d . . . . .
H27 H 0.750473 0.577378 0.267099 0.032 Uiso 1 1 calc R . . . .
C28 C 0.71332(7) 0.64891(15) 0.21505(17) 0.0281(6) Uani 1 1 d . . . . .
H28 H 0.719598 0.654194 0.167983 0.034 Uiso 1 1 calc R . . . .
C29 C 0.68591(7) 0.68685(14) 0.22457(15) 0.0236(6) Uani 1 1 d . . . . .
H29 H 0.673295 0.717945 0.183981 0.028 Uiso 1 1 calc R . . . .
B1 B 0.64765(8) 0.17535(15) 0.26305(18) 0.0203(6) Uani 1 1 d . . . . .
F1 F 0.7472(3) 0.3127(8) 0.1877(6) 0.080(4) Uani 0.49(2) 1 d D U P A 1
F2 F 0.7499(4) 0.2723(7) 0.0813(9) 0.080(4) Uani 0.49(2) 1 d D U P A 1
F3 F 0.7103(3) 0.3414(6) 0.0783(9) 0.064(2) Uani 0.49(2) 1 d D U P A 1
F1A F 0.7350(4) 0.3332(7) 0.1828(7) 0.078(4) Uani 0.51(2) 1 d D U P A 2
F2A F 0.7564(2) 0.2733(6) 0.1081(8) 0.064(2) Uani 0.51(2) 1 d D U P A 2
F3A F 0.7117(3) 0.3329(6) 0.0628(5) 0.056(2) Uani 0.51(2) 1 d D U P A 2
F4 F 0.68285(6) 0.06582(10) -0.03563(10) 0.0491(5) Uani 1 1 d . . . . .
F5 F 0.64547(5) 0.02566(12) 0.01528(13) 0.0625(6) Uani 1 1 d . . . . .
F6 F 0.69843(6) 0.00251(9) 0.06904(11) 0.0512(5) Uani 1 1 d . . . . .
F19 F 0.71569(19) 0.26242(16) 0.55146(19) 0.0682(18) Uani 0.768(12) 1 d D U P B 1
F20 F 0.74799(11) 0.1809(4) 0.6109(3) 0.0751(18) Uani 0.768(12) 1 d D U P B 1
F21 F 0.69455(12) 0.1775(3) 0.5988(3) 0.0594(16) Uani 0.768(12) 1 d D U P B 1
F19A F 0.6942(4) 0.2442(10) 0.5613(7) 0.075(7) Uani 0.232(12) 1 d D U P B 2
F20A F 0.7462(4) 0.2190(10) 0.5893(10) 0.064(5) Uani 0.232(12) 1 d D U P B 2
F21A F 0.7164(7) 0.1484(7) 0.6216(6) 0.081(7) Uani 0.232(12) 1 d D U P B 2
F22 F 0.77263(5) 0.01795(10) 0.38566(13) 0.0534(5) Uani 1 1 d . . . . .
F23 F 0.72702(6) -0.04325(10) 0.34410(13) 0.0642(7) Uani 1 1 d . . . . .
F24 F 0.75401(5) -0.03620(10) 0.46762(11) 0.0528(6) Uani 1 1 d . . . . .
F7 F 0.55373(5) 0.12394(11) 0.00188(11) 0.0506(5) Uani 1 1 d . . . . .
F8 F 0.50917(5) 0.10179(12) 0.03679(12) 0.0586(6) Uani 1 1 d . . . . .
F9 F 0.53952(6) 0.01768(10) 0.01403(11) 0.0522(5) Uani 1 1 d . . . . .
F13 F 0.53101(4) 0.31257(10) 0.20151(13) 0.0501(5) Uani 1 1 d . . . . .
F14 F 0.54220(4) 0.41284(10) 0.25980(11) 0.0426(5) Uani 1 1 d . . . . .
F15 F 0.54757(5) 0.39866(10) 0.14455(10) 0.0459(5) Uani 1 1 d . . . . .
F16 F 0.66113(5) 0.49451(9) 0.35811(15) 0.0583(6) Uani 1 1 d . . . . .
F17 F 0.70038(5) 0.43128(10) 0.33250(14) 0.0533(6) Uani 1 1 d . . . . .
F18 F 0.68728(5) 0.41403(11) 0.43955(13) 0.0566(6) Uani 1 1 d . . . . .
C30 C 0.67378(8) 0.42952(16) 0.3622(2) 0.0412(8) Uani 1 1 d . . . . .
C31 C 0.64717(7) 0.37707(14) 0.31949(17) 0.0263(6) Uani 1 1 d . . . . .
C32 C 0.65739(7) 0.30846(14) 0.31249(16) 0.0227(6) Uani 1 1 d . . . . .
H32 H 0.681084 0.296859 0.334741 0.027 Uiso 1 1 calc R . . . .
C33 C 0.63450(7) 0.25549(13) 0.27425(15) 0.0199(5) Uani 1 1 d . . . . .
C34 C 0.60005(7) 0.27682(13) 0.24453(15) 0.0206(6) Uani 1 1 d . . . . .
H34 H 0.583145 0.242974 0.218769 0.025 Uiso 1 1 calc R . . . .
C35 C 0.58961(7) 0.34548(14) 0.25123(16) 0.0240(6) Uani 1 1 d . . . . .
C36 C 0.61303(7) 0.39678(14) 0.28826(16) 0.0270(6) Uani 1 1 d . . . . .
H36 H 0.605927 0.443950 0.292133 0.032 Uiso 1 1 calc R . . . .
C37 C 0.55289(8) 0.36642(15) 0.21545(18) 0.0322(7) Uani 1 1 d . . . . .
C38 C 0.66667(6) 0.17626(13) 0.19304(14) 0.0180(5) Uani 1 1 d . . . . .
C39 C 0.66410(6) 0.11940(13) 0.14137(15) 0.0190(5) Uani 1 1 d . . . . .
H39 H 0.650225 0.080315 0.145647 0.023 Uiso 1 1 calc R . . . .
C40 C 0.68090(6) 0.11749(14) 0.08413(15) 0.0201(6) Uani 1 1 d . . . . .
C41 C 0.70192(7) 0.17218(14) 0.07673(15) 0.0226(6) Uani 1 1 d . . . . .
H41 H 0.713605 0.170844 0.037896 0.027 Uiso 1 1 calc R . . . .
C42 C 0.70554(6) 0.22915(14) 0.12742(15) 0.0216(6) Uani 1 1 d . . . . .
C43 C 0.68827(6) 0.23098(13) 0.18378(15) 0.0204(6) Uani 1 1 d . . . . .
H43 H 0.691187 0.270929 0.217486 0.024 Uiso 1 1 calc R . . . .
C44 C 0.72763(7) 0.29001(15) 0.12009(17) 0.0295(6) Uani 1 1 d D U . . .
C45 C 0.67683(8) 0.05381(16) 0.03333(16) 0.0296(7) Uani 1 1 d . . . . .
C46 C 0.61426(7) 0.12196(13) 0.23639(16) 0.0205(6) Uani 1 1 d . . . . .
C47 C 0.59164(7) 0.12423(13) 0.15875(16) 0.0205(6) Uani 1 1 d . . . . .
H47 H 0.596059 0.157163 0.122684 0.025 Uiso 1 1 calc R . . . .
C48 C 0.56321(7) 0.08077(14) 0.13224(17) 0.0260(6) Uani 1 1 d . . . . .
C49 C 0.55521(8) 0.03359(15) 0.1839(2) 0.0335(7) Uani 1 1 d . . . . .
H49 H 0.535403 0.004306 0.166640 0.040 Uiso 1 1 calc R . . . .
C50 C 0.57685(8) 0.03041(15) 0.2611(2) 0.0343(7) Uani 1 1 d . . . . .
C51 C 0.60597(8) 0.07354(14) 0.28667(17) 0.0276(6) Uani 1 1 d . . . . .
H51 H 0.620528 0.069700 0.339889 0.033 Uiso 1 1 calc R . . . .
C52 C 0.54149(7) 0.08114(16) 0.04712(19) 0.0341(7) Uani 1 1 d . . . . .
C53 C 0.56952(9) -0.02070(18) 0.3164(2) 0.0593(10) Uani 1 1 d D U . . .
C54 C 0.67657(7) 0.14679(13) 0.34396(15) 0.0201(5) Uani 1 1 d . . . . .
C55 C 0.69704(7) 0.08810(13) 0.34092(15) 0.0216(6) Uani 1 1 d . . . . .
H55 H 0.693283 0.064352 0.291800 0.026 Uiso 1 1 calc R . . . .
C56 C 0.72251(7) 0.06355(13) 0.40691(16) 0.0214(6) Uani 1 1 d . . . . .
C57 C 0.72949(7) 0.09748(14) 0.47912(16) 0.0240(6) Uani 1 1 d . . . . .
H57 H 0.747560 0.081707 0.523914 0.029 Uiso 1 1 calc R . . . .
C58 C 0.70964(7) 0.15461(15) 0.48444(15) 0.0255(6) Uani 1 1 d . . . . .
C59 C 0.68322(7) 0.17782(14) 0.41852(15) 0.0229(6) Uani 1 1 d . . . . .
H59 H 0.669257 0.216133 0.424613 0.027 Uiso 1 1 calc R . . . .
C60 C 0.74371(7) 0.00066(15) 0.40059(17) 0.0287(6) Uani 1 1 d . . . . .
C61 C 0.71652(8) 0.19270(17) 0.56147(18) 0.0377(7) Uani 1 1 d D U . . .
F10 F 0.54270(15) -0.0611(4) 0.2883(4) 0.1075(18) Uani 0.563(3) 1 d D U P C 1
F11 F 0.59668(11) -0.0697(2) 0.3415(3) 0.0647(9) Uani 0.563(3) 1 d D U P C 1
F12 F 0.57427(16) 0.0061(2) 0.3907(3) 0.0793(14) Uani 0.563(3) 1 d D U P C 1
F10A F 0.53857(14) -0.0050(3) 0.3298(3) 0.0647(9) Uani 0.437(3) 1 d D U P C 2
F11A F 0.5584(2) -0.0832(3) 0.2803(4) 0.0793(14) Uani 0.437(3) 1 d D U P C 2
F12A F 0.5900(2) -0.0312(5) 0.3832(5) 0.1075(18) Uani 0.437(3) 1 d D U P C 2

loop_
_atom_site_aniso_label
_atom_site_aniso_U_11
_atom_site_aniso_U_22
_atom_site_aniso_U_33
_atom_site_aniso_U_23
_atom_site_aniso_U_13
_atom_site_aniso_U_12
Ni1 0.01665(16) 0.01959(17) 0.01290(16) -0.00629(13) 0.00460(12) -0.00732(13)
S1 0.0165(3) 0.0235(3) 0.0120(3) -0.0069(2) 0.0050(2) -0.0070(3)
S2 0.0190(3) 0.0327(4) 0.0186(3) -0.0124(3) 0.0085(3) -0.0123(3)
S3 0.0204(3) 0.0312(4) 0.0149(3) -0.0103(3) 0.0076(3) -0.0099(3)
S4 0.0141(3) 0.0174(3) 0.0124(3) -0.0046(2) 0.0029(2) -0.0027(2)
P1 0.0198(3) 0.0218(3) 0.0146(3) -0.0072(3) 0.0049(3) -0.0050(3)
P2 0.0185(3) 0.0220(3) 0.0161(3) -0.0059(3) 0.0044(3) -0.0086(3)
C1 0.0176(12) 0.0150(12) 0.0151(12) -0.0013(10) 0.0059(10) -0.0007(10)
C2 0.0206(13) 0.0183(13) 0.0120(12) -0.0064(10) 0.0025(10) -0.0054(10)
C3 0.0153(12) 0.0143(12) 0.0114(12) -0.0013(9) 0.0001(10) -0.0032(10)
C4 0.0205(14) 0.0398(17) 0.0291(16) -0.0152(13) 0.0037(12) 0.0001(13)
C5 0.0260(15) 0.0287(15) 0.0312(16) -0.0051(13) 0.0128(13) -0.0033(12)
C6 0.0247(14) 0.0195(13) 0.0270(15) -0.0050(11) 0.0090(12) -0.0022(11)
C7 0.0184(13) 0.0225(14) 0.0190(13) -0.0126(11) 0.0039(11) -0.0052(11)
C8 0.0306(16) 0.0386(17) 0.0168(13) -0.0036(12) 0.0055(12) 0.0031(13)
C9 0.0303(16) 0.0462(19) 0.0201(15) -0.0062(13) -0.0037(12) 0.0124(14)
C10 0.0301(15) 0.0269(15) 0.0203(14) -0.0122(12) 0.0065(12) -0.0102(12)
C11 0.0283(15) 0.0303(15) 0.0203(14) -0.0112(12) 0.0058(12) -0.0149(12)
C12 0.0150(13) 0.0348(16) 0.0174(13) 0.0001(11) 0.0077(11) -0.0001(11)
C13 0.050(2) 0.0385(18) 0.0260(16) -0.0012(14) 0.0161(15) 0.0130(15)
C14 0.065(2) 0.047(2) 0.047(2) 0.0122(17) 0.0279(19) 0.0248(19)
C15 0.0252(17) 0.072(3) 0.0380(19) 0.0267(18) 0.0123(14) 0.0099(16)
C16 0.0324(18) 0.065(2) 0.0234(16) 0.0094(16) -0.0003(14) -0.0122(17)
C17 0.0332(17) 0.0454(19) 0.0220(15) -0.0046(14) 0.0025(13) -0.0116(14)
C18 0.0228(14) 0.0166(13) 0.0248(14) -0.0053(11) 0.0093(11) -0.0030(11)
C19 0.0242(15) 0.0224(14) 0.0381(17) -0.0004(13) 0.0097(13) -0.0054(12)
C20 0.0269(16) 0.0310(17) 0.053(2) 0.0036(15) 0.0051(15) 0.0014(13)
C21 0.0384(18) 0.0207(15) 0.059(2) 0.0092(15) 0.0163(16) 0.0034(13)
C22 0.0319(17) 0.0224(15) 0.059(2) 0.0002(15) 0.0190(16) -0.0057(13)
C23 0.0222(15) 0.0248(15) 0.0411(17) -0.0033(13) 0.0077(13) -0.0052(12)
C24 0.0183(13) 0.0188(13) 0.0187(13) -0.0042(10) 0.0033(11) -0.0077(10)
C25 0.0243(14) 0.0244(14) 0.0191(13) 0.0001(11) 0.0042(11) -0.0105(12)
C26 0.0250(15) 0.0230(14) 0.0243(15) 0.0065(12) -0.0010(12) -0.0039(12)
C27 0.0235(14) 0.0243(15) 0.0318(16) -0.0009(12) 0.0070(12) -0.0005(12)
C28 0.0313(16) 0.0309(16) 0.0247(15) 0.0011(12) 0.0126(13) 0.0023(13)
C29 0.0257(14) 0.0244(14) 0.0181(13) 0.0020(11) 0.0031(11) -0.0012(12)
B1 0.0244(16) 0.0149(14) 0.0214(15) -0.0015(12) 0.0067(13) 0.0018(12)
F1 0.063(6) 0.111(9) 0.044(4) 0.024(4) -0.015(4) -0.064(5)
F2 0.082(7) 0.059(4) 0.139(9) -0.001(5) 0.093(7) -0.008(4)
F3 0.022(2) 0.031(2) 0.141(6) 0.034(3) 0.027(3) 0.0071(17)
F1A 0.119(9) 0.075(6) 0.058(5) -0.034(5) 0.051(5) -0.078(6)
F2A 0.022(2) 0.031(2) 0.141(6) 0.034(3) 0.027(3) 0.0071(17)
F3A 0.056(4) 0.044(4) 0.052(3) 0.037(3) -0.008(3) -0.013(3)
F4 0.0848(15) 0.0426(11) 0.0297(10) -0.0028(8) 0.0321(10) 0.0092(10)
F5 0.0499(13) 0.0800(16) 0.0619(14) -0.0503(12) 0.0236(11) -0.0265(11)
F6 0.0816(15) 0.0264(10) 0.0437(11) -0.0020(8) 0.0163(11) 0.0176(10)
F19 0.127(5) 0.0367(16) 0.0354(17) -0.0153(12) 0.018(2) -0.011(2)
F20 0.057(2) 0.111(5) 0.038(2) -0.032(3) -0.0131(17) 0.022(2)
F21 0.075(3) 0.079(3) 0.037(2) -0.022(2) 0.036(2) -0.018(2)
F19A 0.075(9) 0.101(12) 0.035(6) -0.040(7) -0.006(6) 0.047(9)
F20A 0.062(6) 0.083(11) 0.046(9) -0.039(8) 0.016(6) -0.035(7)
F21A 0.159(19) 0.066(7) 0.020(5) -0.009(4) 0.032(8) -0.036(8)
F22 0.0486(12) 0.0470(12) 0.0808(15) 0.0135(11) 0.0436(11) 0.0163(9)
F23 0.0606(13) 0.0374(11) 0.0699(14) -0.0258(10) -0.0164(11) 0.0273(10)
F24 0.0729(14) 0.0472(12) 0.0458(11) 0.0285(9) 0.0294(10) 0.0377(11)
F7 0.0474(12) 0.0549(12) 0.0370(10) 0.0117(9) -0.0054(9) -0.0201(10)
F8 0.0276(10) 0.0823(16) 0.0579(13) -0.0061(12) 0.0015(9) 0.0061(10)
F9 0.0712(14) 0.0371(11) 0.0444(11) -0.0128(9) 0.0121(10) -0.0066(10)
F13 0.0272(10) 0.0331(10) 0.0779(15) -0.0021(10) -0.0014(9) 0.0048(8)
F14 0.0368(10) 0.0440(11) 0.0459(11) -0.0076(9) 0.0113(9) 0.0184(8)
F15 0.0555(12) 0.0416(11) 0.0319(10) 0.0061(8) 0.0006(9) 0.0226(9)
F16 0.0463(12) 0.0211(9) 0.1144(19) -0.0254(11) 0.0349(12) -0.0075(8)
F17 0.0425(11) 0.0332(10) 0.0965(16) -0.0203(11) 0.0395(11) -0.0130(9)
F18 0.0407(11) 0.0631(14) 0.0589(14) -0.0319(11) 0.0048(10) -0.0159(10)
C30 0.0331(18) 0.0260(16) 0.070(3) -0.0162(16) 0.0244(18) -0.0039(14)
C31 0.0313(16) 0.0190(14) 0.0317(15) -0.0064(12) 0.0140(13) 0.0003(12)
C32 0.0217(14) 0.0208(14) 0.0261(14) -0.0016(11) 0.0083(11) 0.0021(11)
C33 0.0265(14) 0.0166(13) 0.0184(13) 0.0004(10) 0.0093(11) 0.0002(11)
C34 0.0258(14) 0.0167(13) 0.0190(13) -0.0008(10) 0.0067(11) 0.0001(11)
C35 0.0292(15) 0.0193(13) 0.0231(14) 0.0009(11) 0.0073(12) 0.0048(12)
C36 0.0366(17) 0.0153(13) 0.0319(16) -0.0007(12) 0.0147(13) 0.0062(12)
C37 0.0352(17) 0.0213(15) 0.0357(17) -0.0024(13) 0.0044(14) 0.0090(13)
C38 0.0188(13) 0.0152(12) 0.0173(13) 0.0037(10) 0.0017(10) 0.0038(10)
C39 0.0182(13) 0.0164(13) 0.0202(13) 0.0035(10) 0.0028(11) 0.0014(10)
C40 0.0185(13) 0.0223(14) 0.0175(13) 0.0029(11) 0.0024(11) 0.0083(11)
C41 0.0193(13) 0.0312(15) 0.0166(13) 0.0096(11) 0.0043(11) 0.0082(11)
C42 0.0154(13) 0.0225(14) 0.0232(14) 0.0092(11) 0.0006(11) 0.0034(11)
C43 0.0218(14) 0.0156(13) 0.0202(13) 0.0025(10) 0.0012(11) 0.0037(10)
C44 0.0215(14) 0.0308(16) 0.0342(16) 0.0091(12) 0.0059(12) -0.0009(12)
C45 0.0336(17) 0.0330(16) 0.0242(15) -0.0043(13) 0.0120(13) 0.0020(13)
C46 0.0234(14) 0.0127(12) 0.0274(14) -0.0019(11) 0.0109(12) 0.0049(11)
C47 0.0221(14) 0.0133(12) 0.0282(14) -0.0008(11) 0.0109(11) 0.0028(10)
C48 0.0242(15) 0.0177(13) 0.0359(16) -0.0020(12) 0.0088(13) 0.0019(11)
C49 0.0280(16) 0.0202(15) 0.055(2) -0.0004(14) 0.0163(15) -0.0052(12)
C50 0.0392(18) 0.0212(15) 0.0485(19) 0.0078(14) 0.0224(16) -0.0005(13)
C51 0.0353(16) 0.0204(14) 0.0308(15) 0.0029(12) 0.0156(13) 0.0035(12)
C52 0.0219(15) 0.0284(16) 0.0481(19) -0.0043(14) 0.0051(14) -0.0086(13)
C53 0.069(3) 0.039(2) 0.075(3) 0.0134(19) 0.031(2) -0.0100(18)
C54 0.0228(14) 0.0165(13) 0.0218(13) 0.0022(11) 0.0079(11) 0.0003(11)
C55 0.0279(14) 0.0163(13) 0.0222(14) -0.0008(11) 0.0102(12) 0.0019(11)
C56 0.0229(14) 0.0183(13) 0.0252(14) 0.0047(11) 0.0106(12) 0.0008(11)
C57 0.0240(14) 0.0245(14) 0.0225(14) 0.0055(11) 0.0057(11) -0.0031(11)
C58 0.0312(15) 0.0262(15) 0.0195(14) -0.0016(11) 0.0084(12) -0.0030(12)
C59 0.0280(15) 0.0183(13) 0.0250(14) -0.0017(11) 0.0120(12) 0.0016(11)
C60 0.0299(16) 0.0274(15) 0.0283(15) 0.0076(13) 0.0083(13) 0.0075(13)
C61 0.0456(18) 0.0380(18) 0.0270(16) -0.0048(14) 0.0072(14) 0.0029(15)
F10 0.078(3) 0.117(3) 0.111(3) 0.061(3) 0.004(2) -0.051(3)
F11 0.089(3) 0.0487(19) 0.068(2) 0.0307(17) 0.042(2) 0.0069(17)
F12 0.132(4) 0.0436(19) 0.092(3) 0.0298(17) 0.078(3) 0.010(2)
F10A 0.089(3) 0.0487(19) 0.068(2) 0.0307(17) 0.042(2) 0.0069(17)
F11A 0.132(4) 0.0436(19) 0.092(3) 0.0298(17) 0.078(3) 0.010(2)
F12A 0.078(3) 0.117(3) 0.111(3) 0.061(3) 0.004(2) -0.051(3)

loop_
_atom_type_symbol
_atom_type_description
_atom_type_scat_dispersion_real
_atom_type_scat_dispersion_imag
_atom_type_scat_source
C C 0.0033 0.0016 'International Tables Vol C Tables 4.2.6.8 and 6.1.1.4'
H H 0.0000 0.0000 'International Tables Vol C Tables 4.2.6.8 and 6.1.1.4'
B B 0.0013 0.0007 'International Tables Vol C Tables 4.2.6.8 and 6.1.1.4'
F F 0.0171 0.0103 'International Tables Vol C Tables 4.2.6.8 and 6.1.1.4'
Ni Ni 0.3393 1.1124 'International Tables Vol C Tables 4.2.6.8 and 6.1.1.4'
P P 0.1023 0.0942 'International Tables Vol C Tables 4.2.6.8 and 6.1.1.4'
S S 0.1246 0.1234 'International Tables Vol C Tables 4.2.6.8 and 6.1.1.4'

loop_
_geom_angle_atom_site_label_1
_geom_angle_atom_site_label_2
_geom_angle_atom_site_label_3
_geom_angle
_geom_angle_site_symmetry_1
S1 Ni1 S2 93.99(3) .
S1 Ni1 P1 91.12(3) .
S1 Ni1 P2 170.22(3) .
P1 Ni1 S2 171.86(3) .
P2 Ni1 S2 89.48(3) .
P2 Ni1 P1 86.49(3) .
C3 S1 Ni1 101.42(8) .
C2 S2 Ni1 100.77(9) .
C1 S3 C2 96.74(12) .
C1 S4 C3 96.97(12) .
C7 P1 Ni1 118.67(8) .
C7 P1 C10 106.25(12) .
C10 P1 Ni1 108.15(9) .
C12 P1 Ni1 110.70(9) .
C12 P1 C7 106.78(12) .
C12 P1 C10 105.45(13) .
C11 P2 Ni1 109.41(9) .
C18 P2 Ni1 111.61(9) .
C18 P2 C11 104.18(13) .
C24 P2 Ni1 116.34(8) .
C24 P2 C11 106.87(12) .
C24 P2 C18 107.64(12) .
S4 C1 S3 114.84(14) .
C1 C1 S3 121.9(2) 5_665
C1 C1 S4 123.3(3) 5_665
S2 C2 S3 121.99(15) .
C3 C2 S2 122.06(18) .
C3 C2 S3 115.94(18) .
S1 C3 S4 123.20(14) .
C2 C3 S1 121.30(18) .
C2 C3 S4 115.49(17) .
C5 C4 H4 120.0 .
C5 C4 C9 120.1(3) .
C9 C4 H4 120.0 .
C4 C5 H5 119.8 .
C4 C5 C6 120.3(3) .
C6 C5 H5 119.8 .
C5 C6 H6 120.0 .
C5 C6 C7 120.0(3) .
C7 C6 H6 120.0 .
C6 C7 P1 122.3(2) .
C6 C7 C8 119.4(2) .
C8 C7 P1 118.3(2) .
C7 C8 H8 119.9 .
C9 C8 C7 120.1(3) .
C9 C8 H8 119.9 .
C4 C9 C8 120.2(3) .
C4 C9 H9 119.9 .
C8 C9 H9 119.9 .
P1 C10 H10A 110.5 .
P1 C10 H10B 110.5 .
H10A C10 H10B 108.7 .
C11 C10 P1 106.27(18) .
C11 C10 H10A 110.5 .
C11 C10 H10B 110.5 .
P2 C11 H11A 110.1 .
P2 C11 H11B 110.1 .
C10 C11 P2 107.79(18) .
C10 C11 H11A 110.1 .
C10 C11 H11B 110.1 .
H11A C11 H11B 108.5 .
C13 C12 P1 119.5(2) .
C13 C12 C17 118.9(3) .
C17 C12 P1 121.6(2) .
C12 C13 H13 119.8 .
C14 C13 C12 120.3(3) .
C14 C13 H13 119.8 .
C13 C14 H14 120.0 .
C15 C14 C13 120.1(3) .
C15 C14 H14 120.0 .
C14 C15 H15 120.1 .
C16 C15 C14 119.8(3) .
C16 C15 H15 120.1 .
C15 C16 H16 119.7 .
C17 C16 C15 120.5(3) .
C17 C16 H16 119.7 .
C12 C17 H17 119.9 .
C16 C17 C12 120.3(3) .
C16 C17 H17 119.9 .
C19 C18 P2 120.2(2) .
C19 C18 C23 119.6(3) .
C23 C18 P2 120.2(2) .
C18 C19 H19 119.9 .
C18 C19 C20 120.3(3) .
C20 C19 H19 119.9 .
C19 C20 H20 120.0 .
C19 C20 C21 120.1(3) .
C21 C20 H20 120.0 .
C20 C21 H21 119.9 .
C22 C21 C20 120.1(3) .
C22 C21 H21 119.9 .
C21 C22 H22 119.9 .
C21 C22 C23 120.2(3) .
C23 C22 H22 119.9 .
C18 C23 H23 120.3(19) .
C22 C23 C18 119.8(3) .
C22 C23 H23 120.0(19) .
C25 C24 P2 118.9(2) .
C25 C24 C29 119.6(2) .
C29 C24 P2 121.3(2) .
C24 C25 H25 120.1 .
C26 C25 C24 119.8(3) .
C26 C25 H25 120.1 .
C25 C26 H26 118.7(19) .
C27 C26 C25 120.7(3) .
C27 C26 H26 120.7(19) .
C26 C27 H27 120.1 .
C26 C27 C28 119.8(3) .
C28 C27 H27 120.1 .
C27 C28 H28 119.9 .
C27 C28 C29 120.3(3) .
C29 C28 H28 119.9 .
C24 C29 H29 120.1 .
C28 C29 C24 119.9(3) .
C28 C29 H29 120.1 .
C33 B1 C38 109.0(2) .
C33 B1 C46 109.5(2) .
C46 B1 C38 109.2(2) .
C54 B1 C33 111.9(2) .
C54 B1 C38 106.4(2) .
C54 B1 C46 110.8(2) .
F16 C30 F17 107.5(3) .
F16 C30 F18 106.8(3) .
F16 C30 C31 112.4(3) .
F17 C30 C31 111.4(3) .
F18 C30 F17 106.2(3) .
F18 C30 C31 112.1(3) .
C32 C31 C30 118.7(3) .
C36 C31 C30 120.5(2) .
C36 C31 C32 120.8(3) .
C31 C32 H32 118.4 .
C31 C32 C33 123.1(3) .
C33 C32 H32 118.4 .
C32 C33 B1 122.0(2) .
C32 C33 C34 114.7(2) .
C34 C33 B1 123.3(2) .
C33 C34 H34 118.7 .
C35 C34 C33 122.6(2) .
C35 C34 H34 118.7 .
C34 C35 C37 120.6(2) .
C36 C35 C34 121.2(3) .
C36 C35 C37 118.1(2) .
C31 C36 H36 121.2 .
C35 C36 C31 117.6(2) .
C35 C36 H36 121.2 .
F13 C37 F14 107.1(3) .
F13 C37 F15 105.6(2) .
F13 C37 C35 113.8(2) .
F14 C37 F15 105.0(2) .
F14 C37 C35 113.0(2) .
F15 C37 C35 111.7(3) .
C39 C38 B1 121.7(2) .
C39 C38 C43 114.7(2) .
C43 C38 B1 123.5(2) .
C38 C39 H39 118.5 .
C40 C39 C38 123.0(2) .
C40 C39 H39 118.5 .
C39 C40 C45 118.4(2) .
C41 C40 C39 120.7(2) .
C41 C40 C45 120.8(2) .
C40 C41 H41 120.9 .
C40 C41 C42 118.2(2) .
C42 C41 H41 120.9 .
C41 C42 C43 120.7(2) .
C41 C42 C44 119.6(2) .
C43 C42 C44 119.7(2) .
C38 C43 H43 118.6 .
C42 C43 C38 122.7(2) .
C42 C43 H43 118.6 .
F1 C44 F2 103.8(8) .
F1 C44 F3 110.6(8) .
F1 C44 C42 113.2(7) .
F2 C44 C42 111.8(6) .
F3 C44 F2 103.5(7) .
F3 C44 C42 113.2(6) .
F1A C44 C42 112.8(6) .
F2A C44 F1A 107.7(7) .
F2A C44 F3A 106.5(6) .
F2A C44 C42 115.2(6) .
F3A C44 F1A 101.2(8) .
F3A C44 C42 112.4(6) .
F4 C45 C40 113.4(2) .
F5 C45 F4 106.3(2) .
F5 C45 F6 105.4(3) .
F5 C45 C40 113.1(2) .
F6 C45 F4 106.1(2) .
F6 C45 C40 111.8(2) .
C47 C46 B1 120.0(2) .
C51 C46 B1 124.4(2) .
C51 C46 C47 115.6(2) .
C46 C47 H47 118.5 .
C48 C47 C46 123.0(3) .
C48 C47 H47 118.5 .
C47 C48 C49 120.2(3) .
C47 C48 C52 120.9(3) .
C49 C48 C52 118.8(3) .
C48 C49 H49 120.9 .
C50 C49 C48 118.2(3) .
C50 C49 H49 120.9 .
C49 C50 C51 121.0(3) .
C49 C50 C53 119.3(3) .
C51 C50 C53 119.7(3) .
C46 C51 C50 121.9(3) .
C46 C51 H51 119.1 .
C50 C51 H51 119.1 .
F7 C52 C48 113.1(2) .
F8 C52 F7 105.9(3) .
F8 C52 C48 113.2(3) .
F9 C52 F7 105.6(3) .
F9 C52 F8 106.4(2) .
F9 C52 C48 112.1(3) .
F10 C53 C50 116.8(4) .
F10 C53 F11 102.5(4) .
F10 C53 F12 116.2(5) .
F11 C53 C50 110.1(3) .
F12 C53 C50 113.4(3) .
F12 C53 F11 94.5(4) .
F10A C53 C50 110.7(3) .
F11A C53 C50 111.6(4) .
F11A C53 F10A 94.6(4) .
F12A C53 C50 121.8(4) .
F12A C53 F10A 104.7(6) .
F12A C53 F11A 109.8(6) .
C55 C54 B1 120.3(2) .
C59 C54 B1 124.4(2) .
C59 C54 C55 115.3(2) .
C54 C55 H55 118.8 .
C56 C55 C54 122.4(2) .
C56 C55 H55 118.8 .
C55 C56 C60 120.3(2) .
C57 C56 C55 120.9(2) .
C57 C56 C60 118.8(2) .
C56 C57 H57 120.9 .
C58 C57 C56 118.3(2) .
C58 C57 H57 120.9 .
C57 C58 C59 120.8(2) .
C57 C58 C61 119.7(3) .
C59 C58 C61 119.5(3) .
C54 C59 H59 118.8 .
C58 C59 C54 122.4(2) .
C58 C59 H59 118.8 .
F22 C60 F24 104.6(2) .
F22 C60 C56 112.7(2) .
F23 C60 F22 106.7(3) .
F23 C60 F24 107.0(2) .
F23 C60 C56 112.7(2) .
F24 C60 C56 112.5(2) .
F19 C61 C58 111.6(3) .
F20 C61 F19 103.6(4) .
F20 C61 C58 113.1(3) .
F21 C61 F19 107.2(3) .
F21 C61 F20 107.7(4) .
F21 C61 C58 113.1(3) .
F19A C61 F21A 106.8(10) .
F19A C61 C58 114.6(5) .
F20A C61 F19A 106.3(10) .
F20A C61 F21A 99.9(9) .
F20A C61 C58 116.0(7) .
F21A C61 C58 111.8(5) .

loop_
_geom_bond_atom_site_label_1
_geom_bond_atom_site_label_2
_geom_bond_distance
_geom_bond_site_symmetry_2
Ni1 S1 2.1684(7) .
Ni1 S2 2.1790(7) .
Ni1 P1 2.1744(7) .
Ni1 P2 2.1736(7) .
S1 C3 1.713(2) .
S2 C2 1.713(2) .
S3 C1 1.709(2) .
S3 C2 1.723(2) .
S4 C1 1.704(2) .
S4 C3 1.726(2) .
P1 C7 1.813(3) .
P1 C10 1.830(3) .
P1 C12 1.811(3) .
P2 C11 1.833(3) .
P2 C18 1.812(3) .
P2 C24 1.804(3) .
C1 C1 1.412(5) 5_665
C2 C3 1.379(3) .
C4 H4 0.9500 .
C4 C5 1.376(4) .
C4 C9 1.381(4) .
C5 H5 0.9500 .
C5 C6 1.386(4) .
C6 H6 0.9500 .
C6 C7 1.391(4) .
C7 C8 1.392(4) .
C8 H8 0.9500 .
C8 C9 1.382(4) .
C9 H9 0.9500 .
C10 H10A 0.9900 .
C10 H10B 0.9900 .
C10 C11 1.530(4) .
C11 H11A 0.9900 .
C11 H11B 0.9900 .
C12 C13 1.383(4) .
C12 C17 1.396(4) .
C13 H13 0.9500 .
C13 C14 1.382(5) .
C14 H14 0.9500 .
C14 C15 1.381(5) .
C15 H15 0.9500 .
C15 C16 1.373(5) .
C16 H16 0.9500 .
C16 C17 1.372(4) .
C17 H17 0.9500 .
C18 C19 1.378(4) .
C18 C23 1.394(4) .
C19 H19 0.9500 .
C19 C20 1.378(4) .
C20 H20 0.9500 .
C20 C21 1.381(4) .
C21 H21 0.9500 .
C21 C22 1.372(4) .
C22 H22 0.9500 .
C22 C23 1.382(4) .
C23 H23 0.96(3) .
C24 C25 1.391(4) .
C24 C29 1.393(4) .
C25 H25 0.9500 .
C25 C26 1.380(4) .
C26 H26 0.93(3) .
C26 C27 1.378(4) .
C27 H27 0.9500 .
C27 C28 1.382(4) .
C28 H28 0.9500 .
C28 C29 1.382(4) .
C29 H29 0.9500 .
B1 C33 1.645(4) .
B1 C38 1.653(4) .
B1 C46 1.645(4) .
B1 C54 1.643(4) .
F1 C44 1.291(8) .
F2 C44 1.338(8) .
F3 C44 1.295(8) .
F1A C44 1.338(8) .
F2A C44 1.292(8) .
F3A C44 1.307(7) .
F4 C45 1.338(3) .
F5 C45 1.330(3) .
F6 C45 1.335(3) .
F19 C61 1.335(4) .
F20 C61 1.331(5) .
F21 C61 1.298(4) .
F19A C61 1.334(9) .
F20A C61 1.261(10) .
F21A C61 1.358(9) .
F22 C60 1.326(3) .
F23 C60 1.319(3) .
F24 C60 1.330(3) .
F7 C52 1.341(4) .
F8 C52 1.332(3) .
F9 C52 1.331(3) .
F13 C37 1.329(3) .
F14 C37 1.340(3) .
F15 C37 1.354(3) .
F16 C30 1.331(4) .
F17 C30 1.343(4) .
F18 C30 1.343(4) .
C30 C31 1.495(4) .
C31 C32 1.385(4) .
C31 C36 1.381(4) .
C32 H32 0.9500 .
C32 C33 1.397(4) .
C33 C34 1.399(4) .
C34 H34 0.9500 .
C34 C35 1.387(4) .
C35 C36 1.380(4) .
C35 C37 1.488(4) .
C36 H36 0.9500 .
C38 C39 1.398(4) .
C38 C43 1.403(4) .
C39 H39 0.9500 .
C39 C40 1.388(4) .
C40 C41 1.378(4) .
C40 C45 1.486(4) .
C41 H41 0.9500 .
C41 C42 1.385(4) .
C42 C43 1.388(4) .
C42 C44 1.495(4) .
C43 H43 0.9500 .
C46 C47 1.402(4) .
C46 C51 1.392(4) .
C47 H47 0.9500 .
C47 C48 1.382(4) .
C48 C49 1.389(4) .
C48 C52 1.496(4) .
C49 H49 0.9500 .
C49 C50 1.382(5) .
C50 C51 1.398(4) .
C50 C53 1.474(5) .
C51 H51 0.9500 .
C53 F10 1.303(4) .
C53 F11 1.409(5) .
C53 F12 1.369(5) .
C53 F10A 1.386(5) .
C53 F11A 1.359(6) .
C53 F12A 1.237(6) .
C54 C55 1.403(4) .
C54 C59 1.395(4) .
C55 H55 0.9500 .
C55 C56 1.384(4) .
C56 C57 1.382(4) .
C56 C60 1.498(4) .
C57 H57 0.9500 .
C57 C58 1.374(4) .
C58 C59 1.394(4) .
C58 C61 1.493(4) .
C59 H59 0.9500 .

loop_
_smtbx_masks_void_nr
_smtbx_masks_void_average_x
_smtbx_masks_void_average_y
_smtbx_masks_void_average_z
_smtbx_masks_void_volume
_smtbx_masks_void_count_electrons
1 0.000 0.266 0.750 337.9 99.9
2 0.000 0.734 0.250 337.9 100.1
3 0.500 0.234 0.250 337.9 100.1
4 0.500 0.766 0.750 337.9 99.9
